data_2234819
loop_
_publ_author_name
'Yang, Hua'

_publ_section_title
;
 Bis[\m-<i>N</i>-(2-oxidobenzylidene)pyridine-2-carbohydrazidato]bis[chlorido(methanol-\k<i>O</i>)erbium(III)]
;
_journal_coeditor_code TK5069
_journal_issue 5
_journal_name_full 'Acta Crystallographica Section E'
_journal_page_first m580
_journal_page_last m581
_journal_paper_doi 10.1107/S1600536812013979
_journal_volume 68
_journal_year 2012
_chemical_formula_iupac '[Er2 (C13 H9 N3 O2)2 Cl2 (C H4 O)2]'
_chemical_formula_moiety 'C28 H26 Cl2 Er2 N6 O6'
_chemical_formula_sum 'C28 H26 Cl2 Er2 N6 O6'
_chemical_formula_weight 947.97
_chemical_name_systematic
;
Bis[\m-<i>N</i>-(2-oxidobenzylidene)pyridine-2-
carbohydrazidato]bis[chlorido(methanol-\k<i>O</i>)erbium(III)]
;
_space_group_IT_number 14
_symmetry_cell_setting monoclinic
_symmetry_space_group_name_Hall '-P 2ybc'
_symmetry_space_group_name_H-M 'P 1 21/c 1'
_atom_sites_solution_hydrogens geom
_atom_sites_solution_primary direct
_atom_sites_solution_secondary difmap
_audit_creation_method SHELXL-97
_cell_angle_alpha 90.00
_cell_angle_beta 96.920(3)
_cell_angle_gamma 90.00
_cell_formula_units_Z 2
_cell_length_a 9.5810(4)
_cell_length_b 7.0906(3)
_cell_length_c 22.3504(8)
_cell_measurement_reflns_used 4466
_cell_measurement_temperature 128(2)
_cell_measurement_theta_max 28.066
_cell_measurement_theta_min 2.647
_cell_volume 1507.31(11)
_computing_cell_refinement 'SAINT (Bruker, 2000)'
_computing_data_collection 'SMART (Bruker, 2000)'
_computing_data_reduction 'SAINT (Bruker, 2000)'
_computing_molecular_graphics 'SHELXTL (Sheldrick, 2008)'
_computing_publication_material 'SHELXTL (Sheldrick, 2008)'
_computing_structure_refinement 'SHELXL97 (Sheldrick, 2008)'
_computing_structure_solution 'SHELXS97 (Sheldrick, 2008)'
_diffrn_ambient_temperature 128(2)
_diffrn_measured_fraction_theta_full 0.998
_diffrn_measured_fraction_theta_max 0.998
_diffrn_measurement_device_type 'Bruker SMART CCD'
_diffrn_measurement_method '\f scans and \w scans'
_diffrn_radiation_monochromator graphite
_diffrn_radiation_source 'fine-focus sealed tube'
_diffrn_radiation_type MoK\a
_diffrn_radiation_wavelength 0.71073
_diffrn_reflns_av_R_equivalents 0.0403
_diffrn_reflns_av_sigmaI/netI 0.0371
_diffrn_reflns_limit_h_max 11
_diffrn_reflns_limit_h_min -12
_diffrn_reflns_limit_k_max 9
_diffrn_reflns_limit_k_min -9
_diffrn_reflns_limit_l_max 29
_diffrn_reflns_limit_l_min -29
_diffrn_reflns_number 14182
_diffrn_reflns_theta_full 28.29
_diffrn_reflns_theta_max 28.29
_diffrn_reflns_theta_min 2.14
_diffrn_standards_decay_% 73.68
_diffrn_standards_interval_count 14182
_diffrn_standards_number 3732
_exptl_absorpt_coefficient_mu 5.759
_exptl_absorpt_correction_T_max 0.5449
_exptl_absorpt_correction_T_min 0.4787
_exptl_absorpt_correction_type multi-scan
_exptl_absorpt_process_details '(SADABS; Bruker 2000)'
_exptl_crystal_colour yellow
_exptl_crystal_density_diffrn 2.089
_exptl_crystal_density_method 'not measured'
_exptl_crystal_description block
_exptl_crystal_F_000 908
_exptl_crystal_size_max 0.15
_exptl_crystal_size_mid 0.13
_exptl_crystal_size_min 0.12
_refine_diff_density_max 1.248
_refine_diff_density_min -0.710
_refine_ls_extinction_method none
_refine_ls_goodness_of_fit_ref 0.986
_refine_ls_hydrogen_treatment constr
_refine_ls_matrix_type full
_refine_ls_number_parameters 200
_refine_ls_number_reflns 3732
_refine_ls_number_restraints 0
_refine_ls_restrained_S_all 0.986
_refine_ls_R_factor_all 0.0425
_refine_ls_R_factor_gt 0.0266
_refine_ls_shift/su_max 0.004
_refine_ls_shift/su_mean 0.000
_refine_ls_structure_factor_coef Fsqd
_refine_ls_weighting_details 'calc w=1/[\s^2^(Fo^2^)+(0.0299P)^2^+0.0000P] where P=(Fo^2^+2Fc^2^)/3'
_refine_ls_weighting_scheme calc
_refine_ls_wR_factor_gt 0.0544
_refine_ls_wR_factor_ref 0.0592
_reflns_number_gt 2931
_reflns_number_total 3732
_reflns_threshold_expression I>2\s(I)
_cod_data_source_file tk5069.cif
_cod_data_source_block I
_cod_original_cell_volume 1507.31(10)
_cod_original_sg_symbol_H-M 'P 21/c'
_cod_database_code 2234819
_cod_database_fobs_code 2234819

loop_
_symmetry_equiv_pos_as_xyz
'x, y, z'
'-x, y+1/2, -z+1/2'
'-x, -y, -z'
'x, -y-1/2, z-1/2'

loop_
_atom_site_type_symbol
_atom_site_label
_atom_site_fract_x
_atom_site_fract_y
_atom_site_fract_z
_atom_site_U_iso_or_equiv
_atom_site_adp_type
_atom_site_calc_flag
_atom_site_refinement_flags
_atom_site_occupancy
_atom_site_symmetry_multiplicity
Er Er1 0.372121(17) 0.91591(3) 0.432040(7) 0.02740(6) Uani d . 1 1
O O2 0.5836(3) 1.0615(4) 0.46548(11) 0.0323(6) Uani d . 1 1
O O3 0.2988(3) 1.2290(5) 0.42893(15) 0.0526(8) Uani d . 1 1
H H7 0.3591 1.3150 0.4521 0.063 Uiso calc R 1 1
C C5 0.6425(4) 1.0757(5) 0.36561(16) 0.0289(8) Uani d . 1 1
Cl Cl1 0.48595(13) 0.58790(16) 0.42195(5) 0.0476(3) Uani d . 1 1
N N1 0.5108(3) 1.0104(5) 0.34970(14) 0.0282(7) Uani d . 1 1
O O1 0.1993(3) 0.8698(4) 0.36235(12) 0.0386(7) Uani d . 1 1
C C14 0.0511(4) 0.7742(6) 0.46482(18) 0.0366(9) Uani d . 1 1
H H14 -0.0122 0.7498 0.4935 0.044 Uiso calc R 1 1
C C8 0.0727(4) 0.7952(5) 0.35398(17) 0.0306(9) Uani d . 1 1
C C6 0.6814(4) 1.1036(5) 0.43082(17) 0.0287(8) Uani d . 1 1
N N3 0.1753(3) 0.8294(5) 0.48577(14) 0.0308(7) Uani d . 1 1
N N4 0.8066(3) 1.1581(5) 0.45048(14) 0.0344(8) Uani d . 1 1
C C1 0.4695(4) 0.9753(6) 0.29156(18) 0.0343(9) Uani d . 1 1
H H1 0.3765 0.9309 0.2802 0.041 Uiso calc R 1 1
C C4 0.7340(4) 1.1077(6) 0.32293(18) 0.0373(10) Uani d . 1 1
H H4 0.8257 1.1559 0.3347 0.045 Uiso calc R 1 1
C C10 -0.1348(5) 0.6619(7) 0.3905(2) 0.0435(11) Uani d . 1 1
H H10 -0.1858 0.6313 0.4230 0.052 Uiso calc R 1 1
C C12 -0.1223(5) 0.6715(7) 0.2860(2) 0.0440(11) Uani d . 1 1
H H12 -0.1625 0.6447 0.2459 0.053 Uiso calc R 1 1
C C9 -0.0018(4) 0.7457(6) 0.40305(17) 0.0332(8) Uani d . 1 1
C C3 0.6899(5) 1.0688(6) 0.26356(19) 0.0413(10) Uani d . 1 1
H H3 0.7513 1.0886 0.2338 0.050 Uiso calc R 1 1
C C13 0.0074(4) 0.7590(6) 0.29574(18) 0.0366(9) Uani d . 1 1
H H13 0.0532 0.7954 0.2621 0.044 Uiso calc R 1 1
C C2 0.5561(5) 1.0008(7) 0.24736(18) 0.0393(10) Uani d . 1 1
H H2 0.5241 0.9721 0.2065 0.047 Uiso calc R 1 1
C C11 -0.1934(5) 0.6230(7) 0.3332(2) 0.0499(12) Uani d . 1 1
H H11 -0.2825 0.5629 0.3262 0.060 Uiso calc R 1 1
C C7 0.1756(6) 1.3080(8) 0.3970(3) 0.0722(17) Uani d . 1 1
H H7A 0.1078 1.2075 0.3850 0.108 Uiso calc R 1 1
H H7B 0.2000 1.3728 0.3609 0.108 Uiso calc R 1 1
H H7C 0.1341 1.3985 0.4229 0.108 Uiso calc R 1 1

loop_
_atom_site_aniso_label
_atom_site_aniso_U_11
_atom_site_aniso_U_22
_atom_site_aniso_U_33
_atom_site_aniso_U_12
_atom_site_aniso_U_13
_atom_site_aniso_U_23
Er1 0.02276(9) 0.03156(11) 0.02796(10) -0.00645(8) 0.00334(6) -0.00213(8)
O2 0.0269(13) 0.0435(18) 0.0273(14) -0.0087(12) 0.0062(10) -0.0013(12)
O3 0.0461(19) 0.0366(19) 0.073(2) 0.0010(15) -0.0021(15) -0.0050(17)
C5 0.0294(18) 0.027(2) 0.0304(19) -0.0045(16) 0.0041(15) 0.0008(17)
Cl1 0.0544(7) 0.0371(6) 0.0535(7) 0.0029(5) 0.0145(5) 0.0048(5)
N1 0.0286(16) 0.0276(17) 0.0285(17) -0.0043(13) 0.0038(13) -0.0008(14)
O1 0.0266(14) 0.054(2) 0.0347(16) -0.0102(13) 0.0012(11) -0.0015(13)
C14 0.0283(19) 0.042(3) 0.040(2) -0.0070(18) 0.0065(16) -0.003(2)
C8 0.0251(18) 0.032(2) 0.034(2) 0.0003(15) -0.0017(15) -0.0056(17)
C6 0.0285(19) 0.031(2) 0.0273(19) -0.0042(16) 0.0040(14) -0.0006(16)
N3 0.0264(16) 0.0361(19) 0.0299(17) -0.0075(14) 0.0033(13) -0.0026(14)
N4 0.0288(17) 0.046(2) 0.0289(18) -0.0093(15) 0.0066(14) -0.0029(15)
C1 0.035(2) 0.038(3) 0.029(2) -0.0038(17) 0.0004(16) 0.0010(18)
C4 0.032(2) 0.045(3) 0.035(2) -0.0083(19) 0.0059(16) 0.003(2)
C10 0.035(2) 0.048(3) 0.046(3) -0.012(2) 0.0013(19) -0.002(2)
C12 0.036(2) 0.047(3) 0.046(3) -0.003(2) -0.0083(19) -0.011(2)
C9 0.0263(18) 0.036(2) 0.036(2) -0.0036(18) 0.0003(15) -0.0054(19)
C3 0.041(2) 0.049(3) 0.036(2) 0.002(2) 0.0135(18) 0.005(2)
C13 0.033(2) 0.040(2) 0.036(2) 0.0003(19) 0.0012(16) -0.006(2)
C2 0.044(2) 0.047(3) 0.026(2) 0.000(2) -0.0002(18) 0.0001(19)
C11 0.037(2) 0.050(3) 0.060(3) -0.018(2) -0.007(2) -0.005(2)
C7 0.069(4) 0.058(4) 0.088(4) 0.019(3) 0.003(3) 0.013(3)

loop_
_atom_type_symbol
_atom_type_description
_atom_type_scat_dispersion_real
_atom_type_scat_dispersion_imag
_atom_type_scat_source
C C 0.0033 0.0016 'International Tables Vol C Tables 4.2.6.8 and 6.1.1.4'
H H 0.0000 0.0000 'International Tables Vol C Tables 4.2.6.8 and 6.1.1.4'
N N 0.0061 0.0033 'International Tables Vol C Tables 4.2.6.8 and 6.1.1.4'
O O 0.0106 0.0060 'International Tables Vol C Tables 4.2.6.8 and 6.1.1.4'
Cl Cl 0.1484 0.1585 'International Tables Vol C Tables 4.2.6.8 and 6.1.1.4'
Er Er -0.2586 4.9576 'International Tables Vol C Tables 4.2.6.8 and 6.1.1.4'

loop_
_geom_angle_atom_site_label_1
_geom_angle_atom_site_label_2
_geom_angle_atom_site_label_3
_geom_angle_site_symmetry_1
_geom_angle_site_symmetry_3
_geom_angle
O1 Er1 O2 . 3_676 140.21(10)
O1 Er1 O2 . . 149.99(10)
O2 Er1 O2 3_676 . 66.16(10)
O1 Er1 O3 . . 85.42(12)
O2 Er1 O3 3_676 . 88.97(11)
O2 Er1 O3 . . 80.42(11)
O1 Er1 N3 . . 75.24(10)
O2 Er1 N3 3_676 . 65.42(10)
O2 Er1 N3 . . 130.77(10)
O3 Er1 N3 . . 90.34(11)
O1 Er1 N1 . . 86.47(10)
O2 Er1 N1 3_676 . 132.20(10)
O2 Er1 N1 . . 66.06(9)
O3 Er1 N1 . . 84.69(11)
N3 Er1 N1 . . 161.38(11)
O1 Er1 Cl1 . . 95.50(9)
O2 Er1 Cl1 3_676 . 96.94(7)
O2 Er1 Cl1 . . 93.86(7)
O3 Er1 Cl1 . . 169.37(9)
N3 Er1 Cl1 . . 100.15(8)
N1 Er1 Cl1 . . 84.80(8)
O1 Er1 Er1 . 3_676 167.32(8)
O2 Er1 Er1 3_676 3_676 33.34(6)
O2 Er1 Er1 . 3_676 32.82(6)
O3 Er1 Er1 . 3_676 83.65(8)
N3 Er1 Er1 . 3_676 98.39(7)
N1 Er1 Er1 . 3_676 98.87(7)
Cl1 Er1 Er1 . 3_676 96.43(3)
C6 O2 Er1 . 3_676 120.9(2)
C6 O2 Er1 . . 124.5(2)
Er1 O2 Er1 3_676 . 113.84(10)
C7 O3 Er1 . . 128.4(3)
C7 O3 H7 . . 115.8
Er1 O3 H7 . . 115.8
N1 C5 C4 . . 121.5(4)
N1 C5 C6 . . 115.0(3)
C4 C5 C6 . . 123.5(3)
C1 N1 C5 . . 118.5(3)
C1 N1 Er1 . . 123.2(3)
C5 N1 Er1 . . 117.6(2)
C8 O1 Er1 . . 141.0(2)
N3 C14 C9 . . 126.9(4)
N3 C14 H14 . . 116.5
C9 C14 H14 . . 116.5
O1 C8 C13 . . 120.5(4)
O1 C8 C9 . . 122.0(3)
C13 C8 C9 . . 117.5(3)
N4 C6 O2 . . 124.5(3)
N4 C6 C5 . . 119.5(3)
O2 C6 C5 . . 115.9(3)
C14 N3 N4 . 3_676 112.4(3)
C14 N3 Er1 . . 129.4(3)
N4 N3 Er1 3_676 . 118.2(2)
C6 N4 N3 . 3_676 111.0(3)
N1 C1 C2 . . 122.7(4)
N1 C1 H1 . . 118.6
C2 C1 H1 . . 118.6
C3 C4 C5 . . 119.0(4)
C3 C4 H4 . . 120.5
C5 C4 H4 . . 120.5
C11 C10 C9 . . 122.4(4)
C11 C10 H10 . . 118.8
C9 C10 H10 . . 118.8
C11 C12 C13 . . 120.8(4)
C11 C12 H12 . . 119.6
C13 C12 H12 . . 119.6
C10 C9 C8 . . 118.5(4)
C10 C9 C14 . . 117.5(4)
C8 C9 C14 . . 123.9(3)
C4 C3 C2 . . 119.6(4)
C4 C3 H3 . . 120.2
C2 C3 H3 . . 120.2
C12 C13 C8 . . 121.5(4)
C12 C13 H13 . . 119.3
C8 C13 H13 . . 119.3
C1 C2 C3 . . 118.7(4)
C1 C2 H2 . . 120.7
C3 C2 H2 . . 120.7
C10 C11 C12 . . 119.2(4)
C10 C11 H11 . . 120.4
C12 C11 H11 . . 120.4
O3 C7 H7A . . 109.5
O3 C7 H7B . . 109.5
H7A C7 H7B . . 109.5
O3 C7 H7C . . 109.5
H7A C7 H7C . . 109.5
H7B C7 H7C . . 109.5

loop_
_geom_bond_atom_site_label_1
_geom_bond_atom_site_label_2
_geom_bond_site_symmetry_2
_geom_bond_distance
_geom_bond_publ_flag
Er1 O1 . 2.157(3) y
Er1 O2 3_676 2.284(3) y
Er1 O2 . 2.316(3) y
Er1 O3 . 2.327(3) y
Er1 N3 . 2.433(3) y
Er1 N1 . 2.488(3) y
Er1 Cl1 . 2.5901(12) y
O2 C6 . 1.320(4) ?
O2 Er1 3_676 2.284(3) ?
O3 C7 . 1.419(6) ?
O3 H7 . 0.9500 ?
C5 N1 . 1.351(5) ?
C5 C4 . 1.390(5) ?
C5 C6 . 1.474(5) ?
N1 C1 . 1.335(5) ?
O1 C8 . 1.316(4) ?
C14 N3 . 1.286(5) ?
C14 C9 . 1.427(5) ?
C14 H14 . 0.9500 ?
C8 C13 . 1.398(5) ?
C8 C9 . 1.423(5) ?
C6 N4 . 1.286(5) ?
N3 N4 3_676 1.417(4) ?
N4 N3 3_676 1.417(4) ?
C1 C2 . 1.376(6) ?
C1 H1 . 0.9500 ?
C4 C3 . 1.371(6) ?
C4 H4 . 0.9500 ?
C10 C11 . 1.362(6) ?
C10 C9 . 1.403(5) ?
C10 H10 . 0.9500 ?
C12 C11 . 1.369(7) ?
C12 C13 . 1.382(6) ?
C12 H12 . 0.9500 ?
C3 C2 . 1.377(6) ?
C3 H3 . 0.9500 ?
C13 H13 . 0.9500 ?
C2 H2 . 0.9500 ?
C11 H11 . 0.9500 ?
C7 H7A . 0.9800 ?
C7 H7B . 0.9800 ?
C7 H7C . 0.9800 ?

loop_
_geom_hbond_atom_site_label_D
_geom_hbond_atom_site_label_H
_geom_hbond_atom_site_label_A
_geom_hbond_site_symmetry_A
_geom_hbond_distance_DH
_geom_hbond_distance_HA
_geom_hbond_distance_DA
_geom_hbond_angle_DHA
O3 H7 Cl1 1_565 0.95 2.42 3.128(4) 131
